data_7703629
loop_
_publ_author_name
'Kharwar, Ajit Kumar'
'Konar, Sanjit'

_publ_section_title
;
 Exchange coupled Co(ii) based layered and porous metal-organic
 frameworks: structural diversity, gas adsorption, and magnetic
 properties.
;
_journal_issue 13
_journal_name_full 'Dalton transactions (Cambridge, England : 2003)'
_journal_page_first 4012
_journal_page_last 4021
_journal_paper_doi 10.1039/d0dt00211a
_journal_volume 49
_journal_year 2020
_chemical_formula_moiety 'C34 H23 Co1.5 N3 O7, C2 H3 N'
_chemical_formula_sum 'C36 H26 Co1.5 N4 O7'
_chemical_formula_weight 715.00
_space_group_crystal_system monoclinic
_space_group_IT_number 15
_space_group_name_Hall '-C 2yc'
_space_group_name_H-M_alt 'C 1 2/c 1'
_atom_sites_solution_hydrogens geom
_audit_creation_date 2019-07-19
_audit_creation_method
;
Olex2 1.2
(compiled 2018.05.29 svn.r3508 for OlexSys, GUI svn.r5506)
;
_audit_update_record
;
2019-09-07 deposited with the CCDC.	2020-02-28 downloaded from the CCDC.
;
_cell_angle_alpha 90
_cell_angle_beta 106.197(2)
_cell_angle_gamma 90
_cell_formula_units_Z 8
_cell_length_a 39.286(3)
_cell_length_b 11.1011(7)
_cell_length_c 15.0416(10)
_cell_measurement_reflns_used 9281
_cell_measurement_temperature 140(2)
_cell_measurement_theta_max 25.30
_cell_measurement_theta_min 2.28
_cell_volume 6299.5(8)
_computing_cell_refinement 'SAINT v8.37A (Bruker, 2015)'
_computing_data_reduction 'SAINT v8.37A (Bruker, 2015)'
_computing_molecular_graphics 'Olex2 (Dolomanov et al., 2009)'
_computing_publication_material 'Olex2 (Dolomanov et al., 2009)'
_computing_structure_refinement 'ShelXL (Sheldrick, 2015)'
_computing_structure_solution 'SHELXT 2014/5 (Sheldrick, 2014)'
_diffrn_ambient_temperature 140.0
_diffrn_measured_fraction_theta_full 0.989
_diffrn_measured_fraction_theta_max 0.981
_diffrn_measurement_device_type 'Bruker APEX-II CCD'
_diffrn_measurement_method '\f and \w scans'
_diffrn_radiation_type MoK\a
_diffrn_radiation_wavelength 0.71073
_diffrn_reflns_av_R_equivalents 0.1311
_diffrn_reflns_av_unetI/netI 0.1048
_diffrn_reflns_Laue_measured_fraction_full 0.989
_diffrn_reflns_Laue_measured_fraction_max 0.981
_diffrn_reflns_limit_h_max 47
_diffrn_reflns_limit_h_min -44
_diffrn_reflns_limit_k_max 13
_diffrn_reflns_limit_k_min -13
_diffrn_reflns_limit_l_max 18
_diffrn_reflns_limit_l_min -18
_diffrn_reflns_number 39080
_diffrn_reflns_point_group_measured_fraction_full 0.989
_diffrn_reflns_point_group_measured_fraction_max 0.981
_diffrn_reflns_theta_full 25.242
_diffrn_reflns_theta_max 25.804
_diffrn_reflns_theta_min 2.285
_diffrn_standards_number 0
_exptl_absorpt_coefficient_mu 0.857
_exptl_absorpt_correction_T_max 0.7453
_exptl_absorpt_correction_T_min 0.6476
_exptl_absorpt_correction_type multi-scan
_exptl_absorpt_process_details
;
SADABS-2014/5 (Bruker,2014/5) was used for absorption correction.
wR2(int) was 0.0999 before and 0.0747 after correction.
The Ratio of minimum to maximum transmission is 0.8689.
The \l/2 correction factor is 0.00150.
;
_exptl_crystal_colour violet
_exptl_crystal_density_diffrn 1.508
_exptl_crystal_description block
_exptl_crystal_F_000 2932
_exptl_crystal_size_max 0.81
_exptl_crystal_size_mid 0.67
_exptl_crystal_size_min 0.57
_refine_diff_density_max 0.579
_refine_diff_density_min -0.528
_refine_diff_density_rms 0.103
_refine_ls_extinction_method none
_refine_ls_goodness_of_fit_ref 1.047
_refine_ls_hydrogen_treatment constr
_refine_ls_matrix_type full
_refine_ls_number_parameters 441
_refine_ls_number_reflns 5957
_refine_ls_number_restraints 0
_refine_ls_restrained_S_all 1.047
_refine_ls_R_factor_all 0.1240
_refine_ls_R_factor_gt 0.0642
_refine_ls_shift/su_max 0.001
_refine_ls_shift/su_mean 0.000
_refine_ls_structure_factor_coef Fsqd
_refine_ls_weighting_details 'w=1/[\s^2^(Fo^2^)+(0.0237P)^2^+32.0631P] where P=(Fo^2^+2Fc^2^)/3'
_refine_ls_weighting_scheme calc
_refine_ls_wR_factor_gt 0.0981
_refine_ls_wR_factor_ref 0.1140
_reflns_Friedel_coverage 0.000
_reflns_number_gt 3865
_reflns_number_total 5957
_reflns_threshold_expression 'I > 2\s(I)'
_cod_data_source_file d0dt00211a2.cif
_cod_data_source_block 2
_cod_depositor_comments 'Adding full bibliography for 7703626--7703629.cif.'
_cod_original_cell_volume 6299.5(7)
_cod_original_formula_sum 'C36 H26 Co1.50 N4 O7'
_cod_database_code 7703629
_shelx_shelxl_version_number 2016/6
_shelx_space_group_comment
;
The symmetry employed for this shelxl refinement is uniquely defined
by the following loop, which should always be used as a source of
symmetry information in preference to the above space-group names.
They are only intended as comments.
;
_olex2_refinement_description
;
1. Fixed Uiso
 At 1.2 times of:
  All C(H) groups
 At 1.5 times of:
  All C(H,H,H) groups
2.a Aromatic/amide H refined with riding coordinates:
 C29(H29), C32(H32), C4(H4), C5(H5), C7(H7), C31(H31), C30(H30), C2(H2),
 C17(H17), C25(H25), C18(H18), C1(H1), C21(H21), C9(H9), C26(H26), C20(H20),
 C12(H12), C15(H15), C13(H13), C14(H14)
2.b Idealised Me refined as rotating group:
 C22(H22A,H22B,H22C), C35(H35A,H35B,H35C)
;
_olex2_submission_special_instructions 'No special instructions were received'

loop_
_space_group_symop_operation_xyz
'x, y, z'
'-x, y, -z+1/2'
'x+1/2, y+1/2, z'
'-x+1/2, y+1/2, -z+1/2'
'-x, -y, -z'
'x, -y, z-1/2'
'-x+1/2, -y+1/2, -z'
'x+1/2, -y+1/2, z-1/2'

loop_
_atom_site_label
_atom_site_type_symbol
_atom_site_fract_x
_atom_site_fract_y
_atom_site_fract_z
_atom_site_U_iso_or_equiv
_atom_site_adp_type
_atom_site_occupancy
_atom_site_site_symmetry_order
_atom_site_calc_flag
_atom_site_refinement_flags_posn
_atom_site_refinement_flags_adp
_atom_site_refinement_flags_occupancy
_atom_site_disorder_assembly
_atom_site_disorder_group
Co2 Co 0.250000 0.750000 0.000000 0.0108(2) Uani 1 2 d S T P . .
Co1 Co 0.33751(2) 0.65607(5) 0.08746(4) 0.01228(16) Uani 1 1 d . . . . .
O7 O 0.29989(7) 1.2497(2) 0.47474(18) 0.0141(6) Uani 1 1 d . . . . .
O1 O 0.31193(8) 0.5032(2) 0.0472(2) 0.0160(7) Uani 1 1 d . . . . .
O6 O 0.35560(8) 1.1995(3) 0.5244(2) 0.0202(7) Uani 1 1 d . . . . .
O4 O 0.27107(8) 0.8117(3) 0.1326(2) 0.0192(7) Uani 1 1 d . . . . .
O2 O 0.25758(8) 0.5723(2) 0.0390(2) 0.0198(7) Uani 1 1 d . . . . .
O3 O 0.32624(8) 0.7407(3) 0.19149(19) 0.0194(7) Uani 1 1 d . . . . .
O5 O 0.65436(8) 0.6461(3) 0.6652(2) 0.0363(9) Uani 1 1 d . . . . .
N1 N 0.38356(9) 0.5771(3) 0.1614(2) 0.0147(8) Uani 1 1 d . . . . .
N2 N 0.47489(10) 0.2826(3) 0.3291(3) 0.0221(9) Uani 1 1 d . . . . .
C23 C 0.27882(12) 0.4902(4) 0.0353(3) 0.0140(10) Uani 1 1 d . . . . .
C28 C 0.30704(11) 0.9048(4) 0.2659(3) 0.0148(10) Uani 1 1 d . . . . .
C29 C 0.28201(12) 0.9950(4) 0.2606(3) 0.0177(10) Uani 1 1 d . . . . .
H29 H 0.260724 0.994686 0.211332 0.021 Uiso 1 1 calc R . . . .
C34 C 0.32545(12) 1.1827(4) 0.4691(3) 0.0156(10) Uani 1 1 d . . . . .
C33 C 0.31937(11) 1.0874(4) 0.3973(3) 0.0144(10) Uani 1 1 d . . . . .
C24 C 0.26397(12) 0.3657(3) 0.0170(3) 0.0161(10) Uani 1 1 d . . . . .
C27 C 0.30075(12) 0.8111(4) 0.1906(3) 0.0166(10) Uani 1 1 d . . . . .
C32 C 0.33828(12) 0.9066(4) 0.3369(3) 0.0210(11) Uani 1 1 d . . . . .
H32 H 0.355428 0.845078 0.340783 0.025 Uiso 1 1 calc R . . . .
C4 C 0.41662(12) 0.4010(4) 0.2192(3) 0.0211(11) Uani 1 1 d . . . . .
H4 H 0.417695 0.315542 0.220156 0.025 Uiso 1 1 calc R . . . .
C5 C 0.38709(12) 0.4568(4) 0.1666(3) 0.0206(11) Uani 1 1 d . . . . .
H5 H 0.368047 0.408434 0.131809 0.025 Uiso 1 1 calc R . . . .
C6 C 0.47673(12) 0.4043(4) 0.3306(3) 0.0180(11) Uani 1 1 d . . . . .
C3 C 0.44508(11) 0.4663(4) 0.2714(3) 0.0156(10) Uani 1 1 d . . . . .
C7 C 0.50587(11) 0.4654(4) 0.3845(3) 0.0192(11) Uani 1 1 d . . . . .
H7 H 0.506115 0.550982 0.384080 0.023 Uiso 1 1 calc R . . . .
C31 C 0.34461(12) 0.9977(4) 0.4021(3) 0.0230(11) Uani 1 1 d . . . . .
H31 H 0.366220 0.999172 0.450252 0.028 Uiso 1 1 calc R . . . .
C30 C 0.28790(12) 1.0849(4) 0.3264(3) 0.0168(10) Uani 1 1 d . . . . .
H30 H 0.270439 1.145167 0.323202 0.020 Uiso 1 1 calc R . . . .
C2 C 0.44187(12) 0.5911(4) 0.2650(3) 0.0236(12) Uani 1 1 d . . . . .
H2 H 0.460760 0.641250 0.298148 0.028 Uiso 1 1 calc R . . . .
C17 C 0.56713(12) 0.5900(4) 0.5130(3) 0.0250(12) Uani 1 1 d . . . . .
H17 H 0.546672 0.636236 0.484368 0.030 Uiso 1 1 calc R . . . .
C25 C 0.28299(13) 0.2754(4) -0.0105(4) 0.0287(13) Uani 1 1 d . . . . .
H25 H 0.305749 0.291972 -0.018053 0.034 Uiso 1 1 calc R . . . .
C19 C 0.62685(12) 0.5819(5) 0.6108(3) 0.0287(13) Uani 1 1 d . . . . .
C8 C 0.53482(12) 0.4028(4) 0.4393(3) 0.0217(11) Uani 1 1 d . . . . .
C18 C 0.59661(12) 0.6470(5) 0.5679(3) 0.0300(12) Uani 1 1 d . . . . .
H18 H 0.596264 0.731687 0.576456 0.036 Uiso 1 1 calc R . . . .
C1 C 0.41106(12) 0.6413(4) 0.2102(3) 0.0254(12) Uani 1 1 d . . . . .
H1 H 0.409337 0.726662 0.207098 0.030 Uiso 1 1 calc R . . . .
C10 C 0.50287(13) 0.2219(4) 0.3814(3) 0.0230(12) Uani 1 1 d . . . . .
C16 C 0.56653(12) 0.4655(4) 0.4984(3) 0.0213(11) Uani 1 1 d . . . . .
N3 N 0.49358(17) -0.1649(4) 0.3712(3) 0.0538(14) Uani 1 1 d . . . . .
C21 C 0.59736(12) 0.4031(5) 0.5413(3) 0.0303(13) Uani 1 1 d . . . . .
H21 H 0.598034 0.318556 0.532140 0.036 Uiso 1 1 calc R . . . .
C9 C 0.53255(13) 0.2777(4) 0.4365(3) 0.0235(12) Uani 1 1 d . . . . .
H9 H 0.551584 0.230710 0.472876 0.028 Uiso 1 1 calc R . . . .
C26 C 0.23115(12) 0.3391(4) 0.0270(4) 0.0297(13) Uani 1 1 d . . . . .
H26 H 0.217849 0.400779 0.045726 0.036 Uiso 1 1 calc R . . . .
C20 C 0.62696(13) 0.4591(5) 0.5965(3) 0.0324(13) Uani 1 1 d . . . . .
H20 H 0.647531 0.413179 0.624857 0.039 Uiso 1 1 calc R . . . .
C11 C 0.49983(14) 0.0880(4) 0.3776(3) 0.0296(13) Uani 1 1 d . . . . .
C22 C 0.68685(13) 0.5839(5) 0.7040(4) 0.0447(16) Uani 1 1 d . . . . .
H22A H 0.682967 0.519162 0.744469 0.067 Uiso 1 1 calc GR . . . .
H22B H 0.704547 0.640277 0.740187 0.067 Uiso 1 1 calc GR . . . .
H22C H 0.695364 0.549339 0.654220 0.067 Uiso 1 1 calc GR . . . .
C12 C 0.52910(16) 0.0151(5) 0.3907(4) 0.0423(15) Uani 1 1 d . . . . .
H12 H 0.552128 0.049051 0.402602 0.051 Uiso 1 1 calc R . . . .
C15 C 0.46736(16) 0.0322(5) 0.3611(4) 0.0429(15) Uani 1 1 d . . . . .
H15 H 0.446307 0.078604 0.350919 0.051 Uiso 1 1 calc R . . . .
C13 C 0.52443(19) -0.1104(5) 0.3861(4) 0.0508(17) Uani 1 1 d . . . . .
H13 H 0.544921 -0.159293 0.394210 0.061 Uiso 1 1 calc R . . . .
C14 C 0.46572(19) -0.0926(5) 0.3594(4) 0.0565(18) Uani 1 1 d . . . . .
H14 H 0.443060 -0.128979 0.349064 0.068 Uiso 1 1 calc R . . . .
N4 N 0.38818(18) 0.8460(6) 0.5786(5) 0.091(2) Uani 1 1 d . . . . .
C36 C 0.3700(2) 0.8601(6) 0.6264(5) 0.068(2) Uani 1 1 d . . . . .
C35 C 0.3473(3) 0.8713(10) 0.6796(6) 0.162(5) Uani 1 1 d . . . . .
H35A H 0.322853 0.874611 0.639630 0.242 Uiso 1 1 calc GR . . . .
H35B H 0.352625 0.945483 0.716162 0.242 Uiso 1 1 calc GR . . . .
H35C H 0.349932 0.801930 0.721241 0.242 Uiso 1 1 calc GR . . . .

loop_
_atom_site_aniso_label
_atom_site_aniso_U_11
_atom_site_aniso_U_22
_atom_site_aniso_U_33
_atom_site_aniso_U_23
_atom_site_aniso_U_13
_atom_site_aniso_U_12
Co2 0.0128(5) 0.0041(4) 0.0139(5) -0.0014(4) 0.0009(4) -0.0001(4)
Co1 0.0152(3) 0.0066(3) 0.0133(3) 0.0006(3) 0.0012(2) 0.0000(3)
O7 0.0150(17) 0.0107(15) 0.0156(16) -0.0026(13) 0.0027(13) 0.0010(14)
O1 0.0139(18) 0.0080(15) 0.0244(18) -0.0049(13) 0.0026(14) -0.0009(13)
O6 0.0158(19) 0.0178(16) 0.0232(18) -0.0085(14) -0.0004(16) 0.0008(14)
O4 0.0154(19) 0.0213(18) 0.0177(18) -0.0085(14) -0.0009(15) 0.0001(14)
O2 0.0184(18) 0.0074(16) 0.035(2) -0.0011(14) 0.0092(15) -0.0004(14)
O3 0.0235(19) 0.0138(16) 0.0180(17) -0.0049(14) 0.0009(14) 0.0032(15)
O5 0.018(2) 0.048(2) 0.036(2) 0.0096(19) -0.0054(17) -0.0055(18)
N1 0.014(2) 0.015(2) 0.015(2) -0.0001(16) 0.0037(17) -0.0018(17)
N2 0.020(2) 0.020(2) 0.026(2) 0.0033(18) 0.0061(19) 0.0030(18)
C23 0.019(3) 0.009(2) 0.014(2) 0.0014(19) 0.003(2) 0.001(2)
C28 0.019(3) 0.008(2) 0.017(2) -0.0062(19) 0.005(2) -0.004(2)
C29 0.015(3) 0.020(2) 0.016(3) -0.004(2) 0.001(2) 0.000(2)
C34 0.022(3) 0.009(2) 0.016(3) 0.0024(19) 0.007(2) -0.004(2)
C33 0.015(3) 0.014(2) 0.014(2) -0.0041(19) 0.004(2) -0.003(2)
C24 0.020(3) 0.006(2) 0.021(3) -0.0033(19) 0.003(2) 0.0007(19)
C27 0.019(3) 0.014(2) 0.019(3) -0.001(2) 0.010(2) -0.003(2)
C32 0.025(3) 0.018(3) 0.019(3) -0.006(2) 0.005(2) 0.004(2)
C4 0.020(3) 0.011(2) 0.027(3) 0.004(2) 0.000(2) 0.003(2)
C5 0.021(3) 0.010(2) 0.030(3) -0.001(2) 0.004(2) 0.001(2)
C6 0.019(3) 0.021(3) 0.015(3) 0.001(2) 0.007(2) 0.005(2)
C3 0.016(3) 0.018(2) 0.012(2) 0.002(2) 0.003(2) 0.003(2)
C7 0.014(3) 0.021(3) 0.023(3) 0.002(2) 0.006(2) 0.000(2)
C31 0.018(3) 0.024(3) 0.023(3) -0.008(2) 0.000(2) 0.001(2)
C30 0.022(3) 0.011(2) 0.018(3) -0.002(2) 0.006(2) 0.001(2)
C2 0.018(3) 0.018(3) 0.028(3) -0.001(2) -0.004(2) -0.001(2)
C17 0.019(3) 0.030(3) 0.023(3) 0.008(2) 0.002(2) 0.002(2)
C25 0.019(3) 0.015(3) 0.057(4) -0.007(2) 0.018(3) -0.005(2)
C19 0.012(3) 0.054(4) 0.017(3) 0.006(3) 0.000(2) -0.008(3)
C8 0.017(3) 0.028(3) 0.018(3) 0.006(2) 0.004(2) 0.002(2)
C18 0.025(3) 0.033(3) 0.030(3) 0.009(3) 0.003(2) -0.007(3)
C1 0.022(3) 0.015(3) 0.033(3) 0.002(2) -0.003(2) 0.001(2)
C10 0.023(3) 0.023(3) 0.023(3) 0.005(2) 0.007(2) 0.001(2)
C16 0.016(3) 0.030(3) 0.018(3) 0.008(2) 0.004(2) 0.002(2)
N3 0.089(4) 0.030(3) 0.044(3) -0.001(3) 0.020(3) -0.007(3)
C21 0.022(3) 0.034(3) 0.032(3) 0.002(3) 0.002(3) 0.005(3)
C9 0.022(3) 0.023(3) 0.025(3) 0.012(2) 0.007(2) 0.007(2)
C26 0.024(3) 0.011(2) 0.058(4) -0.008(3) 0.018(3) 0.005(2)
C20 0.021(3) 0.044(4) 0.030(3) 0.005(3) 0.003(3) 0.007(3)
C11 0.042(4) 0.025(3) 0.021(3) 0.007(2) 0.006(3) 0.004(3)
C22 0.023(3) 0.062(4) 0.039(3) 0.013(3) -0.008(3) -0.005(3)
C12 0.053(4) 0.028(3) 0.046(4) 0.005(3) 0.013(3) 0.010(3)
C15 0.055(4) 0.030(3) 0.041(4) -0.004(3) 0.010(3) -0.007(3)
C13 0.082(5) 0.028(3) 0.045(4) 0.005(3) 0.022(4) 0.008(3)
C14 0.078(5) 0.037(4) 0.054(4) -0.003(3) 0.018(4) -0.019(4)
N4 0.095(5) 0.082(5) 0.099(6) 0.038(4) 0.034(4) 0.034(4)
C36 0.088(6) 0.059(5) 0.058(5) 0.008(4) 0.021(4) 0.029(4)
C35 0.179(11) 0.245(14) 0.087(7) -0.013(8) 0.079(7) 0.110(10)

loop_
_atom_type_symbol
_atom_type_description
_atom_type_scat_dispersion_real
_atom_type_scat_dispersion_imag
_atom_type_scat_source
C C 0.0033 0.0016 'International Tables Vol C Tables 4.2.6.8 and 6.1.1.4'
H H 0.0000 0.0000 'International Tables Vol C Tables 4.2.6.8 and 6.1.1.4'
Co Co 0.3494 0.9721 'International Tables Vol C Tables 4.2.6.8 and 6.1.1.4'
N N 0.0061 0.0033 'International Tables Vol C Tables 4.2.6.8 and 6.1.1.4'
O O 0.0106 0.0060 'International Tables Vol C Tables 4.2.6.8 and 6.1.1.4'

loop_
_geom_angle_atom_site_label_1
_geom_angle_atom_site_label_2
_geom_angle_atom_site_label_3
_geom_angle
_geom_angle_site_symmetry_1
_geom_angle_site_symmetry_3
_geom_angle_publ_flag
O7 Co2 O7 180.00(13) 4_545 6_575 ?
O4 Co2 O7 88.19(11) 7_565 6_575 ?
O4 Co2 O7 88.18(11) . 4_545 ?
O4 Co2 O7 91.82(11) . 6_575 ?
O4 Co2 O7 91.81(11) 7_565 4_545 ?
O4 Co2 O4 180.0 . 7_565 ?
O4 Co2 O2 93.18(11) 7_565 7_565 ?
O4 Co2 O2 93.19(11) . . ?
O4 Co2 O2 86.81(11) . 7_565 ?
O4 Co2 O2 86.82(11) 7_565 . ?
O2 Co2 O7 90.86(11) 7_565 6_575 ?
O2 Co2 O7 89.14(11) 7_565 4_545 ?
O2 Co2 O7 90.86(11) . 4_545 ?
O2 Co2 O7 89.14(11) . 6_575 ?
O2 Co2 O2 180.0 7_565 . ?
O7 Co1 C34 30.87(12) 6_575 6_575 ?
O1 Co1 O7 89.84(11) . 6_575 ?
O1 Co1 O6 136.75(12) . 6_575 ?
O1 Co1 N1 95.50(13) . . ?
O1 Co1 C34 114.88(13) . 6_575 ?
O6 Co1 O7 61.37(11) 6_575 6_575 ?
O6 Co1 C34 30.50(12) 6_575 6_575 ?
O3 Co1 O7 97.74(11) . 6_575 ?
O3 Co1 O1 116.27(12) . . ?
O3 Co1 O6 100.04(12) . 6_575 ?
O3 Co1 N1 97.65(13) . . ?
O3 Co1 C34 100.70(13) . 6_575 ?
N1 Co1 O7 159.43(12) . 6_575 ?
N1 Co1 O6 102.44(13) . 6_575 ?
N1 Co1 C34 131.75(14) . 6_575 ?
Co2 O7 Co1 108.86(12) 4 6_576 ?
C34 O7 Co2 143.9(3) . 4 ?
C34 O7 Co1 87.5(2) . 6_576 ?
C23 O1 Co1 123.6(3) . . ?
C34 O6 Co1 92.1(3) . 6_576 ?
C27 O4 Co2 136.4(3) . . ?
C23 O2 Co2 137.2(3) . . ?
C27 O3 Co1 129.4(3) . . ?
C19 O5 C22 117.6(4) . . ?
C5 N1 Co1 121.4(3) . . ?
C1 N1 Co1 122.1(3) . . ?
C1 N1 C5 116.5(4) . . ?
C10 N2 C6 117.5(4) . . ?
O1 C23 C24 117.6(4) . . ?
O2 C23 O1 125.6(4) . . ?
O2 C23 C24 116.9(4) . . ?
C29 C28 C27 119.3(4) . . ?
C32 C28 C29 119.6(4) . . ?
C32 C28 C27 121.0(4) . . ?
C28 C29 H29 119.8 . . ?
C30 C29 C28 120.4(4) . . ?
C30 C29 H29 119.8 . . ?
O7 C34 Co1 61.6(2) . 6_576 ?
O7 C34 C33 119.8(4) . . ?
O6 C34 Co1 57.4(2) . 6_576 ?
O6 C34 O7 119.0(4) . . ?
O6 C34 C33 121.2(4) . . ?
C33 C34 Co1 178.0(3) . 6_576 ?
C31 C33 C34 120.3(4) . . ?
C30 C33 C34 120.1(4) . . ?
C30 C33 C31 119.6(4) . . ?
C25 C24 C23 120.7(4) . . ?
C26 C24 C23 120.6(4) . . ?
C26 C24 C25 118.7(4) . . ?
O4 C27 O3 126.3(4) . . ?
O4 C27 C28 116.6(4) . . ?
O3 C27 C28 117.0(4) . . ?
C28 C32 H32 119.9 . . ?
C31 C32 C28 120.3(4) . . ?
C31 C32 H32 119.9 . . ?
C5 C4 H4 119.4 . . ?
C5 C4 C3 121.2(4) . . ?
C3 C4 H4 119.4 . . ?
N1 C5 C4 123.0(4) . . ?
N1 C5 H5 118.5 . . ?
C4 C5 H5 118.5 . . ?
N2 C6 C3 115.0(4) . . ?
N2 C6 C7 122.1(4) . . ?
C7 C6 C3 122.9(4) . . ?
C4 C3 C6 120.6(4) . . ?
C4 C3 C2 116.1(4) . . ?
C2 C3 C6 123.3(4) . . ?
C6 C7 H7 119.7 . . ?
C6 C7 C8 120.6(4) . . ?
C8 C7 H7 119.7 . . ?
C33 C31 H31 119.9 . . ?
C32 C31 C33 120.1(4) . . ?
C32 C31 H31 119.9 . . ?
C29 C30 C33 120.1(4) . . ?
C29 C30 H30 120.0 . . ?
C33 C30 H30 120.0 . . ?
C3 C2 H2 120.3 . . ?
C1 C2 C3 119.4(4) . . ?
C1 C2 H2 120.3 . . ?
C18 C17 H17 119.2 . . ?
C18 C17 C16 121.6(5) . . ?
C16 C17 H17 119.2 . . ?
C24 C25 H25 120.1 . . ?
C24 C25 C26 119.9(4) . 7 ?
C26 C25 H25 120.1 7 . ?
O5 C19 C18 116.1(5) . . ?
O5 C19 C20 125.1(5) . . ?
C20 C19 C18 118.8(5) . . ?
C7 C8 C16 122.1(4) . . ?
C7 C8 C9 116.5(4) . . ?
C9 C8 C16 121.4(4) . . ?
C17 C18 C19 120.6(5) . . ?
C17 C18 H18 119.7 . . ?
C19 C18 H18 119.7 . . ?
N1 C1 C2 123.8(4) . . ?
N1 C1 H1 118.1 . . ?
C2 C1 H1 118.1 . . ?
N2 C10 C9 123.0(4) . . ?
N2 C10 C11 115.8(4) . . ?
C9 C10 C11 121.2(4) . . ?
C17 C16 C8 122.1(4) . . ?
C21 C16 C17 116.5(4) . . ?
C21 C16 C8 121.5(4) . . ?
C13 N3 C14 115.5(5) . . ?
C16 C21 H21 118.8 . . ?
C20 C21 C16 122.5(5) . . ?
C20 C21 H21 118.8 . . ?
C8 C9 H9 119.8 . . ?
C10 C9 C8 120.3(4) . . ?
C10 C9 H9 119.8 . . ?
C24 C26 C25 121.4(4) . 7 ?
C24 C26 H26 119.3 . . ?
C25 C26 H26 119.3 7 . ?
C19 C20 H20 119.9 . . ?
C21 C20 C19 120.1(5) . . ?
C21 C20 H20 119.9 . . ?
C12 C11 C10 121.8(5) . . ?
C12 C11 C15 117.1(5) . . ?
C15 C11 C10 121.1(5) . . ?
O5 C22 H22A 109.5 . . ?
O5 C22 H22B 109.5 . . ?
O5 C22 H22C 109.5 . . ?
H22A C22 H22B 109.5 . . ?
H22A C22 H22C 109.5 . . ?
H22B C22 H22C 109.5 . . ?
C11 C12 H12 120.5 . . ?
C11 C12 C13 119.0(6) . . ?
C13 C12 H12 120.5 . . ?
C11 C15 H15 120.4 . . ?
C11 C15 C14 119.3(6) . . ?
C14 C15 H15 120.4 . . ?
N3 C13 C12 124.4(6) . . ?
N3 C13 H13 117.8 . . ?
C12 C13 H13 117.8 . . ?
N3 C14 C15 124.7(6) . . ?
N3 C14 H14 117.7 . . ?
C15 C14 H14 117.7 . . ?
N4 C36 C35 176.5(10) . . ?
C36 C35 H35A 109.5 . . ?
C36 C35 H35B 109.5 . . ?
C36 C35 H35C 109.5 . . ?
H35A C35 H35B 109.5 . . ?
H35A C35 H35C 109.5 . . ?
H35B C35 H35C 109.5 . . ?

loop_
_geom_bond_atom_site_label_1
_geom_bond_atom_site_label_2
_geom_bond_distance
_geom_bond_site_symmetry_2
_geom_bond_publ_flag
Co2 O7 2.098(3) 6_575 ?
Co2 O7 2.098(3) 4_545 ?
Co2 O4 2.052(3) . ?
Co2 O4 2.052(3) 7_565 ?
Co2 O2 2.056(3) 7_565 ?
Co2 O2 2.056(3) . ?
Co1 O7 2.181(3) 6_575 ?
Co1 O1 1.979(3) . ?
Co1 O6 2.086(3) 6_575 ?
Co1 O3 1.978(3) . ?
Co1 N1 2.038(3) . ?
Co1 C34 2.475(4) 6_575 ?
O7 C34 1.271(5) . ?
O1 C23 1.271(5) . ?
O6 C34 1.257(5) . ?
O4 C27 1.246(5) . ?
O2 C23 1.248(5) . ?
O3 C27 1.268(5) . ?
O5 C19 1.360(5) . ?
O5 C22 1.426(6) . ?
N1 C5 1.343(5) . ?
N1 C1 1.331(5) . ?
N2 C6 1.352(5) . ?
N2 C10 1.341(6) . ?
C23 C24 1.495(6) . ?
C28 C29 1.390(6) . ?
C28 C27 1.506(6) . ?
C28 C32 1.384(6) . ?
C29 H29 0.9500 . ?
C29 C30 1.379(6) . ?
C34 C33 1.482(6) . ?
C33 C31 1.393(6) . ?
C33 C30 1.390(6) . ?
C24 C25 1.381(6) . ?
C24 C26 1.372(6) . ?
C32 H32 0.9500 . ?
C32 C31 1.382(6) . ?
C4 H4 0.9500 . ?
C4 C5 1.358(6) . ?
C4 C3 1.379(6) . ?
C5 H5 0.9500 . ?
C6 C3 1.482(6) . ?
C6 C7 1.382(6) . ?
C3 C2 1.392(6) . ?
C7 H7 0.9500 . ?
C7 C8 1.390(6) . ?
C31 H31 0.9500 . ?
C30 H30 0.9500 . ?
C2 H2 0.9500 . ?
C2 C1 1.378(6) . ?
C17 H17 0.9500 . ?
C17 C18 1.375(6) . ?
C17 C16 1.398(6) . ?
C25 H25 0.9500 . ?
C25 C26 1.382(6) 7 ?
C19 C18 1.386(7) . ?
C19 C20 1.380(7) . ?
C8 C16 1.486(6) . ?
C8 C9 1.391(6) . ?
C18 H18 0.9500 . ?
C1 H1 0.9500 . ?
C10 C9 1.376(6) . ?
C10 C11 1.490(6) . ?
C16 C21 1.388(6) . ?
N3 C13 1.317(7) . ?
N3 C14 1.329(8) . ?
C21 H21 0.9500 . ?
C21 C20 1.374(7) . ?
C9 H9 0.9500 . ?
C26 H26 0.9500 . ?
C20 H20 0.9500 . ?
C11 C12 1.375(7) . ?
C11 C15 1.377(7) . ?
C22 H22A 0.9800 . ?
C22 H22B 0.9800 . ?
C22 H22C 0.9800 . ?
C12 H12 0.9500 . ?
C12 C13 1.404(7) . ?
C15 H15 0.9500 . ?
C15 C14 1.386(8) . ?
C13 H13 0.9500 . ?
C14 H14 0.9500 . ?
N4 C36 1.157(8) . ?
C36 C35 1.361(10) . ?
C35 H35A 0.9800 . ?
C35 H35B 0.9800 . ?
C35 H35C 0.9800 . ?
